data_7154511
loop_
_publ_author_name
'Mishra, Pratryush Kumar'
'Saha, Tanmoy'
'Talukdar, Pinaki'

_publ_section_title
;
 Hydrogen sulfide mediated cascade reaction forming an iminocoumarin:
 applications in fluorescent probe development and live-cell imaging.
;
_journal_issue 27
_journal_name_full 'Organic &amp; biomolecular chemistry'
_journal_page_first 7430
_journal_page_last 7436
_journal_paper_doi 10.1039/c5ob00785b
_journal_volume 13
_journal_year 2015
_chemical_formula_moiety 'C21 H20 N6 O'
_chemical_formula_sum 'C21 H20 N6 O'
_chemical_formula_weight 372.43
_chemical_name_systematic Probe5
_space_group_crystal_system triclinic
_space_group_IT_number 2
_space_group_name_Hall '-P 1'
_space_group_name_H-M_alt 'P -1'
_symmetry_space_group_name_Hall '-P 1'
_symmetry_space_group_name_H-M 'P -1'
_atom_sites_solution_hydrogens geom
_audit_creation_method SHELXL-2013
_audit_update_record
;
2015-04-13 deposited with the CCDC.
2015-05-26 downloaded from the CCDC.
;
_cell_angle_alpha 85.544(3)
_cell_angle_beta 78.226(3)
_cell_angle_gamma 80.599(3)
_cell_formula_units_Z 2
_cell_length_a 8.5739(12)
_cell_length_b 8.8346(11)
_cell_length_c 12.8819(17)
_cell_measurement_reflns_used 4518
_cell_measurement_temperature 100(2)
_cell_measurement_theta_max 29.10
_cell_measurement_theta_min 2.34
_cell_volume 941.4(2)
_computing_cell_refinement 'Bruker SAINT'
_computing_data_collection 'Bruker APEX2'
_computing_data_reduction 'Bruker SAINT'
_computing_structure_refinement 'SHELXL-2013 (Sheldrick, 2013)'
_computing_structure_solution 'SHELXS-97 (Sheldrick 2008)'
_diffrn_ambient_temperature 100(2)
_diffrn_measured_fraction_theta_full 1.000
_diffrn_measured_fraction_theta_max 0.993
_diffrn_measurement_device_type 'Bruker APEX-II CCD'
_diffrn_measurement_method '\f and \w scans'
_diffrn_radiation_type MoK\a
_diffrn_radiation_wavelength 0.71073
_diffrn_reflns_av_R_equivalents 0.0371
_diffrn_reflns_av_unetI/netI 0.0405
_diffrn_reflns_laue_measured_fraction_full 1.000
_diffrn_reflns_laue_measured_fraction_max 0.993
_diffrn_reflns_limit_h_max 10
_diffrn_reflns_limit_h_min -11
_diffrn_reflns_limit_k_max 11
_diffrn_reflns_limit_k_min -11
_diffrn_reflns_limit_l_max 17
_diffrn_reflns_limit_l_min -17
_diffrn_reflns_number 17238
_diffrn_reflns_point_group_measured_fraction_full 1.000
_diffrn_reflns_point_group_measured_fraction_max 0.993
_diffrn_reflns_theta_full 25.242
_diffrn_reflns_theta_max 28.469
_diffrn_reflns_theta_min 1.616
_exptl_absorpt_coefficient_mu 0.086
_exptl_crystal_density_diffrn 1.314
_exptl_crystal_description cube
_exptl_crystal_F_000 392.0
_exptl_crystal_recrystallization_method 'Re-crystallisation from solvent: DMSO'
_exptl_crystal_size_max 0.200
_exptl_crystal_size_mid 0.100
_exptl_crystal_size_min 0.070
_refine_diff_density_max 0.317
_refine_diff_density_min -0.214
_refine_diff_density_rms 0.043
_refine_ls_extinction_method none
_refine_ls_goodness_of_fit_ref 0.947
_refine_ls_hydrogen_treatment constr
_refine_ls_matrix_type full
_refine_ls_number_parameters 255
_refine_ls_number_reflns 4729
_refine_ls_number_restraints 0
_refine_ls_restrained_S_all 0.947
_refine_ls_R_factor_all 0.0672
_refine_ls_R_factor_gt 0.0424
_refine_ls_shift/su_max 0.001
_refine_ls_shift/su_mean 0.000
_refine_ls_structure_factor_coef Fsqd
_refine_ls_weighting_details 'w=1/[\s^2^(Fo^2^)+(0.1000P)^2^] where P=(Fo^2^+2Fc^2^)/3'
_refine_ls_weighting_scheme calc
_refine_ls_wR_factor_gt 0.1241
_refine_ls_wR_factor_ref 0.1429
_reflns_Friedel_coverage 0.000
_reflns_number_gt 3464
_reflns_number_total 4729
_reflns_threshold_expression 'I > 2\s(I)'
_cod_data_source_file c5ob00785b2.cif
_cod_data_source_block Probe5
_cod_depositor_comments 'Adding full bibliography for 7154511.cif.'
_cod_database_code 7154511
_shelx_space_group_comment
;
The symmetry employed for this shelxl refinement is uniquely defined
by the following loop, which should always be used as a source of
symmetry information in preference to the above space-group names.
They are only intended as comments.
;
_shelxl_version_number 2013-3

loop_
_space_group_symop_operation_xyz
'x, y, z'
'-x, -y, -z'

loop_
_atom_site_label
_atom_site_type_symbol
_atom_site_fract_x
_atom_site_fract_y
_atom_site_fract_z
_atom_site_U_iso_or_equiv
_atom_site_adp_type
_atom_site_occupancy
_atom_site_site_symmetry_order
_atom_site_calc_flag
_atom_site_refinement_flags_posn
_atom_site_refinement_flags_adp
C1 C 0.13717(15) 0.54773(15) 0.17022(10) 0.0223(3) Uani 1 1 d . .
C2 C 0.26030(16) 0.63437(16) 0.16613(10) 0.0248(3) Uani 1 1 d . .
H2 H 0.3341 0.6458 0.1033 0.030 Uiso 1 1 calc R U
C3 C 0.27147(16) 0.70326(16) 0.25669(10) 0.0254(3) Uani 1 1 d . .
H3 H 0.3544 0.7602 0.2544 0.031 Uiso 1 1 calc R U
C4 C 0.16088(15) 0.68909(14) 0.35144(10) 0.0217(3) Uani 1 1 d . .
C5 C 0.03998(16) 0.60110(16) 0.35371(10) 0.0245(3) Uani 1 1 d . .
H5 H -0.0342 0.5898 0.4164 0.029 Uiso 1 1 calc R U
C6 C 0.02793(16) 0.53005(16) 0.26436(10) 0.0272(3) Uani 1 1 d . .
H6 H -0.0531 0.4706 0.2673 0.033 Uiso 1 1 calc R U
C7 C 0.17168(17) 0.76302(15) 0.45022(10) 0.0251(3) Uani 1 1 d . .
H7A H 0.0663 0.7804 0.4962 0.030 Uiso 1 1 calc R U
H7B H 0.2446 0.6965 0.4885 0.030 Uiso 1 1 calc R U
C8 C 0.25609(15) 0.99115(15) 0.49713(9) 0.0208(3) Uani 1 1 d . .
C9 C 0.33255(15) 1.12210(15) 0.45938(9) 0.0202(3) Uani 1 1 d . .
C10 C 0.37106(14) 1.15677(15) 0.34851(10) 0.0212(3) Uani 1 1 d . .
H10 H 0.3366 1.0921 0.3071 0.025 Uiso 1 1 calc R U
C11 C 0.44999(15) 1.26870(14) 0.29189(9) 0.0209(3) Uani 1 1 d . .
C12 C 0.46620(15) 1.28059(15) 0.17857(10) 0.0224(3) Uani 1 1 d . .
C13 C 0.52544(16) 1.37633(15) 0.33424(10) 0.0246(3) Uani 1 1 d . .
C14 C 0.36221(15) 1.21059(15) 0.53816(10) 0.0224(3) Uani 1 1 d . .
H14 H 0.4139 1.2957 0.5167 0.027 Uiso 1 1 calc R U
C15 C 0.31846(15) 1.17667(15) 0.64418(10) 0.0234(3) Uani 1 1 d . .
H15 H 0.3422 1.2375 0.6929 0.028 Uiso 1 1 calc R U
C16 C 0.23707(15) 1.04938(15) 0.68078(9) 0.0209(3) Uani 1 1 d . .
C17 C 0.21049(15) 0.95567(15) 0.60360(9) 0.0219(3) Uani 1 1 d . .
H17 H 0.1615 0.8690 0.6253 0.026 Uiso 1 1 calc R U
C18 C 0.19330(17) 1.12479(16) 0.86594(10) 0.0262(3) Uani 1 1 d . .
H18A H 0.1023 1.1197 0.9242 0.031 Uiso 1 1 calc R U
H18B H 0.1834 1.2285 0.8346 0.031 Uiso 1 1 calc R U
C19 C 0.34730(19) 1.09120(18) 0.90920(12) 0.0355(4) Uani 1 1 d . .
H19A H 0.3554 0.9905 0.9434 0.053 Uiso 1 1 calc R U
H19B H 0.3461 1.1660 0.9597 0.053 Uiso 1 1 calc R U
H19C H 0.4380 1.0958 0.8520 0.053 Uiso 1 1 calc R U
C20 C 0.10815(17) 0.88434(16) 0.82519(10) 0.0265(3) Uani 1 1 d . .
H20A H 0.1244 0.8558 0.8969 0.032 Uiso 1 1 calc R U
H20B H 0.1581 0.7987 0.7811 0.032 Uiso 1 1 calc R U
C21 C -0.07085(18) 0.91361(19) 0.82525(12) 0.0377(4) Uani 1 1 d . .
H21A H -0.1214 0.9969 0.8700 0.057 Uiso 1 1 calc R U
H21B H -0.1169 0.8228 0.8515 0.057 Uiso 1 1 calc R U
H21C H -0.0877 0.9398 0.7542 0.057 Uiso 1 1 calc R U
N1 N 0.27437(17) 0.49418(16) -0.08866(10) 0.0390(3) Uani 1 1 d . .
N2 N 0.20372(14) 0.49021(14) -0.00472(9) 0.0283(3) Uani 1 1 d . .
N3 N 0.11177(15) 0.47361(14) 0.08212(9) 0.0307(3) Uani 1 1 d . .
N4 N 0.48031(15) 1.29012(14) 0.08801(9) 0.0315(3) Uani 1 1 d . .
N5 N 0.59119(17) 1.46110(15) 0.36514(9) 0.0385(3) Uani 1 1 d . .
O1 O 0.23001(11) 0.90647(10) 0.41990(7) 0.0268(2) Uani 1 1 d . .
N7 N 0.18691(13) 1.01788(13) 0.78605(8) 0.0242(3) Uani 1 1 d . .

loop_
_atom_site_aniso_label
_atom_site_aniso_U_11
_atom_site_aniso_U_22
_atom_site_aniso_U_33
_atom_site_aniso_U_23
_atom_site_aniso_U_13
_atom_site_aniso_U_12
C1 0.0268(7) 0.0214(7) 0.0216(6) -0.0025(5) -0.0098(5) -0.0045(5)
C2 0.0269(7) 0.0257(7) 0.0224(6) -0.0033(5) -0.0022(5) -0.0077(5)
C3 0.0278(7) 0.0253(7) 0.0260(7) -0.0043(5) -0.0041(5) -0.0123(5)
C4 0.0259(6) 0.0187(6) 0.0220(6) -0.0014(5) -0.0074(5) -0.0044(5)
C5 0.0242(7) 0.0287(7) 0.0214(6) -0.0002(5) -0.0029(5) -0.0083(5)
C6 0.0274(7) 0.0302(8) 0.0279(7) -0.0006(6) -0.0084(5) -0.0122(6)
C7 0.0330(7) 0.0225(7) 0.0224(6) -0.0009(5) -0.0049(5) -0.0123(5)
C8 0.0220(6) 0.0218(7) 0.0203(6) -0.0049(5) -0.0053(5) -0.0043(5)
C9 0.0203(6) 0.0211(6) 0.0199(6) -0.0017(5) -0.0041(5) -0.0045(5)
C10 0.0214(6) 0.0229(7) 0.0205(6) -0.0046(5) -0.0052(5) -0.0038(5)
C11 0.0245(6) 0.0211(7) 0.0182(6) -0.0034(5) -0.0052(5) -0.0048(5)
C12 0.0255(7) 0.0207(7) 0.0228(6) -0.0017(5) -0.0054(5) -0.0074(5)
C13 0.0326(7) 0.0241(7) 0.0179(6) 0.0010(5) -0.0035(5) -0.0094(6)
C14 0.0250(6) 0.0212(7) 0.0220(6) -0.0027(5) -0.0028(5) -0.0079(5)
C15 0.0272(7) 0.0242(7) 0.0207(6) -0.0065(5) -0.0048(5) -0.0067(5)
C16 0.0210(6) 0.0225(7) 0.0189(6) -0.0027(5) -0.0033(5) -0.0023(5)
C17 0.0240(6) 0.0226(7) 0.0203(6) -0.0014(5) -0.0033(5) -0.0076(5)
C18 0.0341(7) 0.0272(7) 0.0174(6) -0.0048(5) -0.0021(5) -0.0066(6)
C19 0.0445(9) 0.0362(9) 0.0300(7) -0.0094(6) -0.0118(6) -0.0088(7)
C20 0.0338(7) 0.0259(7) 0.0199(6) 0.0015(5) -0.0038(5) -0.0080(6)
C21 0.0335(8) 0.0439(10) 0.0366(8) 0.0056(7) -0.0035(6) -0.0160(7)
N1 0.0513(8) 0.0444(8) 0.0260(6) -0.0052(6) -0.0073(6) -0.0199(6)
N2 0.0372(7) 0.0276(6) 0.0250(6) -0.0034(5) -0.0111(5) -0.0112(5)
N3 0.0374(7) 0.0377(7) 0.0219(6) -0.0052(5) -0.0078(5) -0.0158(5)
N4 0.0442(7) 0.0308(7) 0.0224(6) -0.0015(5) -0.0078(5) -0.0119(5)
N5 0.0586(9) 0.0371(8) 0.0267(6) 0.0009(5) -0.0101(6) -0.0264(6)
O1 0.0405(6) 0.0254(5) 0.0191(4) -0.0021(4) -0.0068(4) -0.0171(4)
N7 0.0298(6) 0.0262(6) 0.0178(5) -0.0031(4) -0.0024(4) -0.0097(5)

loop_
_atom_type_symbol
_atom_type_description
_atom_type_scat_dispersion_real
_atom_type_scat_dispersion_imag
_atom_type_scat_source
C C 0.0033 0.0016 'International Tables Vol C Tables 4.2.6.8 and 6.1.1.4'
H H 0.0000 0.0000 'International Tables Vol C Tables 4.2.6.8 and 6.1.1.4'
N N 0.0061 0.0033 'International Tables Vol C Tables 4.2.6.8 and 6.1.1.4'
O O 0.0106 0.0060 'International Tables Vol C Tables 4.2.6.8 and 6.1.1.4'

loop_
_geom_angle_atom_site_label_1
_geom_angle_atom_site_label_2
_geom_angle_atom_site_label_3
_geom_angle
C6 C1 C2 120.20(12)
C6 C1 N3 115.45(12)
C2 C1 N3 124.35(11)
C3 C2 C1 119.18(12)
C3 C2 H2 120.4
C1 C2 H2 120.4
C2 C3 C4 121.36(12)
C2 C3 H3 119.3
C4 C3 H3 119.3
C5 C4 C3 118.35(12)
C5 C4 C7 119.72(11)
C3 C4 C7 121.91(12)
C6 C5 C4 121.11(12)
C6 C5 H5 119.4
C4 C5 H5 119.4
C5 C6 C1 119.78(12)
C5 C6 H6 120.1
C1 C6 H6 120.1
O1 C7 C4 108.34(10)
O1 C7 H7A 110.0
C4 C7 H7A 110.0
O1 C7 H7B 110.0
C4 C7 H7B 110.0
H7A C7 H7B 108.4
C17 C8 O1 123.06(12)
C17 C8 C9 121.92(11)
O1 C8 C9 115.01(10)
C14 C9 C10 124.58(11)
C14 C9 C8 115.92(11)
C10 C9 C8 119.49(11)
C11 C10 C9 131.29(12)
C11 C10 H10 114.4
C9 C10 H10 114.4
C10 C11 C13 126.23(11)
C10 C11 C12 119.14(11)
C13 C11 C12 114.60(11)
N4 C12 C11 179.51(14)
N5 C13 C11 177.30(15)
C15 C14 C9 122.94(12)
C15 C14 H14 118.5
C9 C14 H14 118.5
C14 C15 C16 120.59(12)
C14 C15 H15 119.7
C16 C15 H15 119.7
N7 C16 C17 121.06(11)
N7 C16 C15 121.27(11)
C17 C16 C15 117.67(11)
C8 C17 C16 120.88(12)
C8 C17 H17 119.6
C16 C17 H17 119.6
N7 C18 C19 113.05(11)
N7 C18 H18A 109.0
C19 C18 H18A 109.0
N7 C18 H18B 109.0
C19 C18 H18B 109.0
H18A C18 H18B 107.8
C18 C19 H19A 109.5
C18 C19 H19B 109.5
H19A C19 H19B 109.5
C18 C19 H19C 109.5
H19A C19 H19C 109.5
H19B C19 H19C 109.5
N7 C20 C21 112.64(11)
N7 C20 H20A 109.1
C21 C20 H20A 109.1
N7 C20 H20B 109.1
C21 C20 H20B 109.1
H20A C20 H20B 107.8
C20 C21 H21A 109.5
C20 C21 H21B 109.5
H21A C21 H21B 109.5
C20 C21 H21C 109.5
H21A C21 H21C 109.5
H21B C21 H21C 109.5
N1 N2 N3 170.70(14)
N2 N3 C1 117.72(11)
C8 O1 C7 118.63(9)
C16 N7 C20 121.98(11)
C16 N7 C18 121.61(11)
C20 N7 C18 116.10(10)

loop_
_geom_bond_atom_site_label_1
_geom_bond_atom_site_label_2
_geom_bond_distance
C1 C6 1.3881(18)
C1 C2 1.3922(19)
C1 N3 1.4238(16)
C2 C3 1.3840(18)
C2 H2 0.9300
C3 C4 1.3954(18)
C3 H3 0.9300
C4 C5 1.3881(18)
C4 C7 1.5005(18)
C5 C6 1.3826(18)
C5 H5 0.9300
C6 H6 0.9300
C7 O1 1.4350(15)
C7 H7A 0.9700
C7 H7B 0.9700
C8 C17 1.3735(17)
C8 O1 1.3640(15)
C8 C9 1.4265(18)
C9 C14 1.4140(17)
C9 C10 1.4196(17)
C10 C11 1.3685(18)
C10 H10 0.9300
C11 C13 1.4303(18)
C11 C12 1.4351(17)
C12 N4 1.1458(17)
C13 N5 1.1458(18)
C14 C15 1.3639(17)
C14 H14 0.9300
C15 C16 1.4189(18)
C15 H15 0.9300
C16 N7 1.3578(15)
C16 C17 1.4171(17)
C17 H17 0.9300
C18 N7 1.4647(16)
C18 C19 1.513(2)
C18 H18A 0.9700
C18 H18B 0.9700
C19 H19A 0.9600
C19 H19B 0.9600
C19 H19C 0.9600
C20 N7 1.4598(17)
C20 C21 1.514(2)
C20 H20A 0.9700
C20 H20B 0.9700
C21 H21A 0.9600
C21 H21B 0.9600
C21 H21C 0.9600
N1 N2 1.1274(16)
N2 N3 1.2437(16)

loop_
_geom_hbond_atom_site_label_D
_geom_hbond_atom_site_label_H
_geom_hbond_atom_site_label_A
_geom_hbond_distance_DH
_geom_hbond_distance_HA
_geom_hbond_distance_DA
_geom_hbond_angle_DHA
_geom_hbond_site_symmetry_A
C21 H21B N3 0.96 2.69 3.583(2) 155.6 2_566
C19 H19B N4 0.96 2.59 3.4713(19) 152.1 1_556
C19 H19A N4 0.96 2.66 3.451(2) 140.0 2_676
C19 H19A N4 0.96 2.66 3.451(2) 140.0 2_676
C19 H19B N4 0.96 2.59 3.4713(19) 152.1 1_556
C21 H21B N3 0.96 2.69 3.583(2) 155.6 2_566
C19 H19A N4 0.96 2.66 3.451(2) 140.0 2_676
C19 H19B N4 0.96 2.59 3.4713(19) 152.1 1_556
C21 H21B N3 0.96 2.69 3.583(2) 155.6 2_566
C19 H19A N4 0.96 2.66 3.451(2) 140.0 2_676
C19 H19B N4 0.96 2.59 3.4713(19) 152.1 1_556
C21 H21B N3 0.96 2.69 3.583(2) 155.6 2_566

loop_
_geom_torsion_atom_site_label_1
_geom_torsion_atom_site_label_2
_geom_torsion_atom_site_label_3
_geom_torsion_atom_site_label_4
_geom_torsion
C6 C1 C2 C3 -0.5(2)
N3 C1 C2 C3 178.95(12)
C1 C2 C3 C4 -0.8(2)
C2 C3 C4 C5 1.3(2)
C2 C3 C4 C7 179.93(12)
C3 C4 C5 C6 -0.5(2)
C7 C4 C5 C6 -179.25(12)
C4 C5 C6 C1 -0.6(2)
C2 C1 C6 C5 1.2(2)
N3 C1 C6 C5 -178.30(12)
C5 C4 C7 O1 -146.56(12)
C3 C4 C7 O1 34.79(17)
C17 C8 C9 C14 1.60(19)
O1 C8 C9 C14 -179.37(11)
C17 C8 C9 C10 -177.41(12)
O1 C8 C9 C10 1.62(17)
C14 C9 C10 C11 4.7(2)
C8 C9 C10 C11 -176.40(13)
C9 C10 C11 C13 4.7(2)
C9 C10 C11 C12 -177.43(13)
C10 C9 C14 C15 177.66(12)
C8 C9 C14 C15 -1.29(19)
C9 C14 C15 C16 -1.0(2)
C14 C15 C16 N7 -177.27(12)
C14 C15 C16 C17 3.00(19)
O1 C8 C17 C16 -178.55(11)
C9 C8 C17 C16 0.4(2)
N7 C16 C17 C8 177.58(12)
C15 C16 C17 C8 -2.69(19)
C6 C1 N3 N2 177.84(12)
C2 C1 N3 N2 -1.6(2)
C17 C8 O1 C7 -8.40(18)
C9 C8 O1 C7 172.58(11)
C4 C7 O1 C8 -177.23(10)
C17 C16 N7 C20 1.94(19)
C15 C16 N7 C20 -177.78(12)
C17 C16 N7 C18 -171.42(11)
C15 C16 N7 C18 8.86(19)
C21 C20 N7 C16 -83.73(15)
C21 C20 N7 C18 89.98(14)
C19 C18 N7 C16 -92.95(15)
C19 C18 N7 C20 93.31(14)
